data_1001250
loop_
_publ_author_name
'Michel, C'
'Raveau, B'

_publ_section_title
;
Ln~2~ Ba Zn O~5~ and Ln~2~ Ba Zn~1-X~ Cu~X~ O~5~: A Series of Zinc
Oxides with Zinc in a Pyramidal Coordination
;
_journal_coden_ASTM JSSCBI
_journal_name_full 'Journal of Solid State Chemistry'
_journal_page_first 150
_journal_page_last 156
_journal_paper_doi 10.1016/0022-4596(83)90108-1
_journal_volume 49
_journal_year 1983
_chemical_compound_source Synthetic
_chemical_formula_structural 'Y2 Ba Zn O5'
_chemical_formula_sum 'Ba O5 Y2 Zn'
_chemical_name_systematic 'Diyttrium barium zinc oxide'
_space_group_IT_number 62
_symmetry_cell_setting orthorhombic
_symmetry_Int_Tables_number 62
_symmetry_space_group_name_Hall '-P 2c 2ab'
_symmetry_space_group_name_H-M 'P b n m'
_cell_angle_alpha 90
_cell_angle_beta 90
_cell_angle_gamma 90
_cell_formula_units_Z 4
_cell_length_a 7.068(3)
_cell_length_b 12.324(4)
_cell_length_c 5.706(2)
_cell_volume 497.0
_database_code_amcsd 0013507
_exptl_crystal_density_diffrn 6.154
_exptl_crystal_density_meas 6.2
_refine_ls_R_factor_all 0.062
_cod_database_code 1001250
_amcsd_formula_title BaY2ZnO5

loop_
_space_group_symop_operation_xyz
x,y,z
1/2-x,1/2+y,1/2-z
-x,-y,1/2+z
1/2+x,1/2-y,-z
-x,-y,-z
1/2+x,1/2-y,1/2+z
x,y,1/2-z
1/2-x,1/2+y,z

loop_
_atom_site_label
_atom_site_type_symbol
_atom_site_symmetry_multiplicity
_atom_site_Wyckoff_symbol
_atom_site_fract_x
_atom_site_fract_y
_atom_site_fract_z
_atom_site_occupancy
_atom_site_attached_hydrogens
_atom_site_calc_flag
Y1 Y3+ 4 c 0.122(1) 0.2937(5) 0.25 1. 0 d
Y2 Y3+ 4 c 0.3956(9) 0.0734(5) 0.25 1. 0 d
Ba1 Ba2+ 4 c 0.9233(5) 0.9004(3) 0.25 1. 0 d
Zn1 Zn2+ 4 c 0.6942(9) 0.6505(6) 0.25 1. 0 d
O1 O2- 8 d 0.167(3) 0.437(2) -0.013(2) 1. 0 d
O2 O2- 8 d 0.355(4) 0.243(1) 0.480(3) 1. 0 d
O3 O2- 4 c 0.075(4) 0.106(2) 0.25 1. 0 d

loop_
_atom_type_symbol
_atom_type_oxidation_number
Y3+ 3.000
Ba2+ 2.000
Zn2+ 2.000
O2- -2.000

loop_
_cod_related_entry_id
_cod_related_entry_database
_cod_related_entry_code
1 AMCSD 0013507
